data_4024809
loop_
_publ_author_name
'Christopher W. Bond'
'Alexander J. Cresswell'
'Stephen G. Davies'
'Ai M. Fletcher'
'Wataru Kurosawa'
'James A. Lee'
'Paul M. Roberts'
'Angela J. Russell'
'Andrew D. Smith'
'James E. Thomson'

_publ_contact_author_address
;Department of Chemistry
Chemistry Research laboratory
University of Oxford
Mansfield Road
Oxford
OX1 3TA
UK
;
_publ_contact_author_email steve.davies@chem.ox.ac.uk
_publ_contact_author_fax '+44 1865 275633'
_publ_contact_author_name 'Stephen G. Davies'
_publ_contact_author_phone '+44 1865 275695'
_publ_section_title
;
Ammonium-Directed Oxidation of Cyclic Allylic and Homoallylic Amines
;
_journal_name_full 'Journal of Organic Chemistry'
_journal_page_first 6735
_journal_page_last 6748
_journal_paper_doi 10.1021/jo9012783
_journal_volume 74
_journal_year 2009
_chemical_formula_moiety 'C22 H27 N1'
_chemical_formula_sum 'C22 H27 N'
_chemical_formula_weight 305.46
_space_group_IT_number 14
_symmetry_cell_setting monoclinic
_symmetry_space_group_name_Hall '-P 2yn'
_symmetry_space_group_name_H-M 'P 1 21/n 1'
_atom_sites_solution_hydrogens geom
_atom_sites_solution_primary direct
_audit_creation_date 08-05-14
_audit_creation_method CRYSTALS_ver_12.85
_cell_angle_alpha 90
_cell_angle_beta 92.8387(10)
_cell_angle_gamma 90
_cell_formula_units_Z 4
_cell_length_a 10.7783(2)
_cell_length_b 14.9377(4)
_cell_length_c 11.3867(3)
_cell_measurement_reflns_used 4231
_cell_measurement_temperature 150
_cell_measurement_theta_max 27
_cell_measurement_theta_min 5
_cell_volume 1831.04(8)
_computing_cell_refinement 'DENZO/SCALEPACK (Otwinowski & Minor, 1997)'
_computing_data_collection 'COLLECT (Nonius, 1997-2001).'
_computing_data_reduction 'DENZO/SCALEPACK (Otwinowski & Minor, 1997)'
_computing_molecular_graphics 'CAMERON (Watkin et al., 1996)'
_computing_publication_material 'CRYSTALS (Betteridge et al., 2003)'
_computing_structure_refinement 'CRYSTALS (Betteridge et al., 2003)'
_computing_structure_solution 'SIR92 (Altomare et al., 1994)'
_diffrn_ambient_temperature 150
_diffrn_measured_fraction_theta_full 0.992
_diffrn_measured_fraction_theta_max 0.988
_diffrn_measurement_device 'Nonius KappaCCD'
_diffrn_measurement_device_type Area
_diffrn_measurement_method \w
_diffrn_radiation_monochromator graphite
_diffrn_radiation_type 'Mo K\a'
_diffrn_radiation_wavelength 0.71073
_diffrn_reflns_av_R_equivalents 0.028
_diffrn_reflns_limit_h_max 13
_diffrn_reflns_limit_h_min -13
_diffrn_reflns_limit_k_max 19
_diffrn_reflns_limit_k_min -19
_diffrn_reflns_limit_l_max 14
_diffrn_reflns_limit_l_min -14
_diffrn_reflns_number 7974
_diffrn_reflns_theta_full 26.983
_diffrn_reflns_theta_max 27.534
_diffrn_reflns_theta_min 5.265
_diffrn_standards_number 0
_exptl_absorpt_coefficient_mu 0.063
_exptl_absorpt_correction_T_max 0.99
_exptl_absorpt_correction_T_min 0.99
_exptl_absorpt_correction_type multi-scan
_exptl_absorpt_process_details 'DENZO/SCALEPACK (Otwinowski & Minor, 1997)'
_exptl_crystal_colour colourless
_exptl_crystal_density_diffrn 1.108
_exptl_crystal_density_method 'not measured'
_exptl_crystal_description block
_exptl_crystal_F_000 664
_exptl_crystal_size_max 0.20
_exptl_crystal_size_mid 0.20
_exptl_crystal_size_min 0.20
_refine_diff_density_max 0.55
_refine_diff_density_min -0.21
_refine_ls_extinction_method None
_refine_ls_goodness_of_fit_ref 1.0229
_refine_ls_hydrogen_treatment constr
_refine_ls_matrix_type full
_refine_ls_number_parameters 208
_refine_ls_number_reflns 2409
_refine_ls_number_restraints 0
_refine_ls_R_factor_all 0.1104
_refine_ls_R_factor_gt 0.0699
_refine_ls_shift/su_max 0.000154
_refine_ls_structure_factor_coef Fsqd
_refine_ls_weighting_details
;
 Method= Modified Sheldrick 
 w=1/[\s^2^(F^2^) + ( 0.05P)^2^ + 1.64P] 
 ,where P=(max(Fo^2^,0) + 2Fc^2^)/3 
;
_refine_ls_weighting_scheme calc
_refine_ls_wR_factor_all 0.1744
_refine_ls_wR_factor_gt 0.1534
_refine_ls_wR_factor_ref 0.1454
_reflns_limit_h_max 13
_reflns_limit_h_min -13
_reflns_limit_k_max 19
_reflns_limit_k_min 0
_reflns_limit_l_max 14
_reflns_limit_l_min 0
_reflns_number_gt 2710
_reflns_number_total 4167
_reflns_threshold_expression I>2.0\s(I)
_oxford_diffrn_Wilson_B_factor 3.84
_oxford_diffrn_Wilson_scale 1.71
_oxford_refine_ls_r_factor_ref 0.0618
_oxford_refine_ls_scale 0.845(4)
_oxford_reflns_number_all 4167
_oxford_reflns_threshold_expression_ref I>3.0\s(I)
_oxford_structure_analysis_title '5142116 SGD207'
_cod_data_source_file jo9012783_si_004.cif
_cod_data_source_block 1
_cod_depositor_comments
;
The following automatic conversions were performed:
'_symmetry_cell_setting' value 'Monoclinic' changed to 'monoclinic'
according to '/home/saulius/struct/CIF-dictionaries/cif_core.dic'
dictionary named 'cif_core.dic' version 2.4.1 from 2010-06-29.

Automatic conversion script
Id: cif_fix_enum 1527 2010-12-29 10:47:43Z saulius 
;
_cod_original_sg_symbol_H-M 'P 1 21/n 1 '
_cod_original_formula_sum 'C22 H27 N1'
_cod_database_code 4024809

loop_
_symmetry_equiv_pos_as_xyz
x,y,z
-x,-y,-z
-x+1/2,y+1/2,-z+1/2
x+1/2,-y+1/2,z+1/2

loop_
_atom_site_label
_atom_site_type_symbol
_atom_site_fract_x
_atom_site_fract_y
_atom_site_fract_z
_atom_site_U_iso_or_equiv
_atom_site_occupancy
_atom_site_adp_type
_atom_site_refinement_flags_posn
_atom_site_refinement_flags_adp
_atom_site_refinement_flags_occupancy
_atom_site_disorder_assembly
_atom_site_disorder_group
_oxford_atom_site_special_shape
_atom_site_attached_hydrogens
N1 N 0.73686(17) 0.61077(14) 0.21180(18) 0.0435 1.0000 Uani . . . . . . .
C2 C 0.8447(2) 0.67150(16) 0.2020(2) 0.0421 1.0000 Uani . . . . . . .
C3 C 0.8640(2) 0.70658(17) 0.0807(2) 0.0486 1.0000 Uani . . . . . . .
C4 C 0.9751(3) 0.7167(2) 0.0371(3) 0.0628 1.0000 Uani . . . . . . .
C5 C 1.0948(3) 0.6883(2) 0.0929(3) 0.0697 1.0000 Uani . . . . . . .
C6 C 1.1505(3) 0.7560(2) 0.1809(3) 0.0804 1.0000 Uani . . . . . . .
C7 C 1.0852(3) 0.7674(2) 0.2954(3) 0.0817 1.0000 Uani . . . . . . .
C8 C 0.9562(3) 0.8122(2) 0.2889(3) 0.0816 1.0000 Uani . . . . . . .
C9 C 0.8406(3) 0.74796(19) 0.2914(3) 0.0599 1.0000 Uani . . . . . . .
C10 C 0.7625(2) 0.52212(17) 0.1639(2) 0.0449 1.0000 Uani . . . . . . .
C11 C 0.8556(2) 0.47016(15) 0.2394(2) 0.0375 1.0000 Uani . . . . . . .
C12 C 0.8409(3) 0.46128(17) 0.3587(2) 0.0518 1.0000 Uani . . . . . . .
C13 C 0.9235(3) 0.41064(19) 0.4277(3) 0.0617 1.0000 Uani . . . . . . .
C14 C 1.0218(3) 0.36848(18) 0.3784(3) 0.0592 1.0000 Uani . . . . . . .
C15 C 1.0379(2) 0.37702(18) 0.2608(3) 0.0565 1.0000 Uani . . . . . . .
C16 C 0.9557(2) 0.42819(17) 0.1913(2) 0.0462 1.0000 Uani . . . . . . .
C17 C 0.6189(2) 0.6452(2) 0.1597(3) 0.0554 1.0000 Uani . . . . . . .
C18 C 0.5099(2) 0.60040(18) 0.2129(2) 0.0498 1.0000 Uani . . . . . . .
C19 C 0.5024(3) 0.5962(2) 0.3339(3) 0.0588 1.0000 Uani . . . . . . .
C20 C 0.4006(3) 0.5587(2) 0.3837(3) 0.0686 1.0000 Uani . . . . . . .
C21 C 0.3052(3) 0.5222(2) 0.3140(3) 0.0637 1.0000 Uani . . . . . . .
C22 C 0.3127(3) 0.5235(2) 0.1946(3) 0.0678 1.0000 Uani . . . . . . .
C23 C 0.4137(3) 0.5631(2) 0.1442(3) 0.0642 1.0000 Uani . . . . . . .
H21 H 0.9218 0.6347 0.2246 0.0515 1.0000 Uiso R . . . . . .
H31 H 0.7905 0.7235 0.0355 0.0642 1.0000 Uiso R . . . . . .
H41 H 0.9771 0.7470 -0.0376 0.0810 1.0000 Uiso R . . . . . .
H51 H 1.1572 0.6779 0.0297 0.0876 1.0000 Uiso R . . . . . .
H52 H 1.0797 0.6298 0.1364 0.0875 1.0000 Uiso R . . . . . .
H62 H 1.1415 0.8171 0.1441 0.1016 1.0000 Uiso R . . . . . .
H61 H 1.2404 0.7401 0.1997 0.1020 1.0000 Uiso R . . . . . .
H72 H 1.1439 0.8044 0.3458 0.0991 1.0000 Uiso R . . . . . .
H71 H 1.0744 0.7070 0.3293 0.0994 1.0000 Uiso R . . . . . .
H81 H 0.9508 0.8521 0.3597 0.1066 1.0000 Uiso R . . . . . .
H82 H 0.9520 0.8477 0.2118 0.1069 1.0000 Uiso R . . . . . .
H92 H 0.8454 0.7230 0.3718 0.0754 1.0000 Uiso R . . . . . .
H91 H 0.7607 0.7828 0.2784 0.0754 1.0000 Uiso R . . . . . .
H101 H 0.7909 0.5276 0.0825 0.0549 1.0000 Uiso R . . . . . .
H102 H 0.6824 0.4878 0.1610 0.0557 1.0000 Uiso R . . . . . .
H121 H 0.7722 0.4917 0.3927 0.0636 1.0000 Uiso R . . . . . .
H131 H 0.9125 0.4049 0.5088 0.0765 1.0000 Uiso R . . . . . .
H141 H 1.0782 0.3337 0.4261 0.0757 1.0000 Uiso R . . . . . .
H151 H 1.1080 0.3483 0.2253 0.0689 1.0000 Uiso R . . . . . .
H161 H 0.9666 0.4336 0.1067 0.0590 1.0000 Uiso R . . . . . .
H172 H 0.6155 0.7103 0.1799 0.0692 1.0000 Uiso R . . . . . .
H171 H 0.6147 0.6366 0.0712 0.0693 1.0000 Uiso R . . . . . .
H191 H 0.5699 0.6200 0.3827 0.0748 1.0000 Uiso R . . . . . .
H201 H 0.3967 0.5577 0.4670 0.0849 1.0000 Uiso R . . . . . .
H211 H 0.2323 0.4968 0.3488 0.0797 1.0000 Uiso R . . . . . .
H221 H 0.2474 0.4971 0.1445 0.0864 1.0000 Uiso R . . . . . .
H231 H 0.4195 0.5652 0.0589 0.0819 1.0000 Uiso R . . . . . .

loop_
_atom_site_aniso_label
_atom_site_aniso_U_11
_atom_site_aniso_U_22
_atom_site_aniso_U_33
_atom_site_aniso_U_23
_atom_site_aniso_U_13
_atom_site_aniso_U_12
N1 0.0374(11) 0.0420(12) 0.0509(12) 0.0055(10) 0.0014(9) 0.0087(9)
C2 0.0434(13) 0.0382(13) 0.0443(14) 0.0005(11) -0.0014(10) 0.0068(11)
C3 0.0534(15) 0.0463(15) 0.0457(15) 0.0028(12) -0.0030(12) -0.0003(12)
C4 0.069(2) 0.0562(18) 0.0641(19) 0.0103(15) 0.0099(15) -0.0053(15)
C5 0.0619(19) 0.067(2) 0.081(2) -0.0040(17) 0.0093(16) -0.0137(16)
C6 0.077(2) 0.067(2) 0.096(3) 0.0037(19) -0.0052(19) -0.0165(18)
C7 0.083(2) 0.071(2) 0.088(3) -0.0241(19) -0.032(2) -0.0002(18)
C8 0.101(3) 0.057(2) 0.084(2) -0.0238(18) -0.017(2) 0.0052(19)
C9 0.079(2) 0.0473(16) 0.0531(17) -0.0014(13) 0.0027(14) 0.0138(15)
C10 0.0397(13) 0.0459(15) 0.0485(15) 0.0000(12) -0.0022(11) 0.0011(11)
C11 0.0356(12) 0.0307(12) 0.0460(14) -0.0009(10) -0.0002(10) -0.0039(10)
C12 0.0617(17) 0.0429(15) 0.0513(16) 0.0024(13) 0.0081(13) 0.0090(13)
C13 0.085(2) 0.0497(17) 0.0502(17) 0.0089(13) -0.0017(15) 0.0081(16)
C14 0.0630(18) 0.0416(15) 0.071(2) 0.0078(14) -0.0181(15) 0.0042(14)
C15 0.0415(14) 0.0481(16) 0.079(2) 0.0022(15) -0.0012(14) 0.0067(12)
C16 0.0413(13) 0.0448(14) 0.0527(15) -0.0004(12) 0.0044(11) -0.0008(12)
C17 0.0403(14) 0.0631(18) 0.0627(17) 0.0154(14) 0.0029(12) 0.0139(13)
C18 0.0392(14) 0.0499(15) 0.0605(17) 0.0061(13) 0.0039(12) 0.0137(12)
C19 0.0492(15) 0.0671(19) 0.0606(18) -0.0151(15) 0.0077(13) -0.0016(14)
C20 0.0628(19) 0.084(2) 0.0606(19) -0.0163(17) 0.0175(15) -0.0114(17)
C21 0.0488(16) 0.068(2) 0.076(2) -0.0067(16) 0.0121(15) -0.0063(15)
C22 0.0487(17) 0.083(2) 0.071(2) -0.0002(17) -0.0054(14) -0.0015(16)
C23 0.0468(16) 0.089(2) 0.0562(18) 0.0121(16) -0.0038(13) 0.0063(16)

loop_
_atom_type_symbol
_atom_type_scat_dispersion_real
_atom_type_scat_dispersion_imag
_atom_type_scat_Cromer_Mann_a1
_atom_type_scat_Cromer_Mann_b1
_atom_type_scat_Cromer_Mann_a2
_atom_type_scat_Cromer_Mann_b2
_atom_type_scat_Cromer_Mann_a3
_atom_type_scat_Cromer_Mann_b3
_atom_type_scat_Cromer_Mann_a4
_atom_type_scat_Cromer_Mann_b4
_atom_type_scat_Cromer_Mann_c
_atom_type_scat_source
C 0.0033 0.0016 2.3100 20.8439 1.0200 10.2075 1.5886 0.5687 0.8650 51.6512 0.2156 'International Tables Vol C 4.2.6.8 and 6.1.1.4'
H 0.0000 0.0000 0.4930 10.5109 0.3229 26.1257 0.1402 3.1424 0.0408 57.7998 0.0030 'International Tables Vol C 4.2.6.8 and 6.1.1.4'
N 0.0061 0.0033 12.2126 0.0057 3.1322 9.8933 2.0125 28.9975 1.1663 0.5826 -11.5290 'International Tables Vol C 4.2.6.8 and 6.1.1.4'

loop_
_geom_angle_atom_site_label_1
_geom_angle_site_symmetry_1
_geom_angle_atom_site_label_2
_geom_angle_site_symmetry_2
_geom_angle_atom_site_label_3
_geom_angle_site_symmetry_3
_geom_angle
_geom_angle_publ_flag
C2 . N1 . C10 . 111.23(18) yes
C2 . N1 . C17 . 114.90(19) yes
C10 . N1 . C17 . 110.0(2) yes
N1 . C2 . C3 . 115.3(2) yes
N1 . C2 . C9 . 111.0(2) yes
C3 . C2 . C9 . 111.1(2) yes
N1 . C2 . H21 . 106.5 no
C3 . C2 . H21 . 105.8 no
C9 . C2 . H21 . 106.5 no
C2 . C3 . C4 . 123.5(3) yes
C2 . C3 . H31 . 116.0 no
C4 . C3 . H31 . 120.5 no
C3 . C4 . C5 . 126.4(3) yes
C3 . C4 . H41 . 116.3 no
C5 . C4 . H41 . 117.3 no
C4 . C5 . C6 . 113.7(3) yes
C4 . C5 . H51 . 109.4 no
C6 . C5 . H51 . 108.3 no
C4 . C5 . H52 . 107.3 no
C6 . C5 . H52 . 108.4 no
H51 . C5 . H52 . 109.7 no
C5 . C6 . C7 . 116.9(3) yes
C5 . C6 . H62 . 107.5 no
C7 . C6 . H62 . 102.4 no
C5 . C6 . H61 . 109.0 no
C7 . C6 . H61 . 108.9 no
H62 . C6 . H61 . 111.9 no
C6 . C7 . C8 . 117.5(3) yes
C6 . C7 . H72 . 104.3 no
C8 . C7 . H72 . 109.4 no
C6 . C7 . H71 . 107.5 no
C8 . C7 . H71 . 106.9 no
H72 . C7 . H71 . 111.2 no
C7 . C8 . C9 . 116.6(3) yes
C7 . C8 . H81 . 107.8 no
C9 . C8 . H81 . 105.6 no
C7 . C8 . H82 . 105.5 no
C9 . C8 . H82 . 109.3 no
H81 . C8 . H82 . 112.2 no
C2 . C9 . C8 . 113.2(2) yes
C2 . C9 . H92 . 109.4 no
C8 . C9 . H92 . 104.0 no
C2 . C9 . H91 . 109.8 no
C8 . C9 . H91 . 110.6 no
H92 . C9 . H91 . 109.6 no
N1 . C10 . C11 . 112.7(2) yes
N1 . C10 . H101 . 110.2 no
C11 . C10 . H101 . 110.5 no
N1 . C10 . H102 . 107.2 no
C11 . C10 . H102 . 107.6 no
H101 . C10 . H102 . 108.4 no
C10 . C11 . C12 . 120.4(2) yes
C10 . C11 . C16 . 121.2(2) yes
C12 . C11 . C16 . 118.4(2) yes
C11 . C12 . C13 . 120.6(3) yes
C11 . C12 . H121 . 118.5 no
C13 . C12 . H121 . 120.9 no
C12 . C13 . C14 . 120.3(3) yes
C12 . C13 . H131 . 119.9 no
C14 . C13 . H131 . 119.7 no
C13 . C14 . C15 . 119.7(3) yes
C13 . C14 . H141 . 120.0 no
C15 . C14 . H141 . 120.3 no
C14 . C15 . C16 . 120.2(3) yes
C14 . C15 . H151 . 120.4 no
C16 . C15 . H151 . 119.5 no
C15 . C16 . C11 . 120.8(3) yes
C15 . C16 . H161 . 120.2 no
C11 . C16 . H161 . 119.0 no
N1 . C17 . C18 . 111.0(2) yes
N1 . C17 . H172 . 106.8 no
C18 . C17 . H172 . 107.5 no
N1 . C17 . H171 . 110.6 no
C18 . C17 . H171 . 110.3 no
H172 . C17 . H171 . 110.6 no
C17 . C18 . C19 . 120.3(3) yes
C17 . C18 . C23 . 121.9(3) yes
C19 . C18 . C23 . 117.7(3) yes
C18 . C19 . C20 . 120.9(3) yes
C18 . C19 . H191 . 118.6 no
C20 . C19 . H191 . 120.5 no
C19 . C20 . C21 . 120.6(3) yes
C19 . C20 . H201 . 119.4 no
C21 . C20 . H201 . 119.9 no
C20 . C21 . C22 . 119.2(3) yes
C20 . C21 . H211 . 120.9 no
C22 . C21 . H211 . 119.9 no
C21 . C22 . C23 . 120.2(3) yes
C21 . C22 . H221 . 120.3 no
C23 . C22 . H221 . 119.5 no
C22 . C23 . C18 . 121.2(3) yes
C22 . C23 . H231 . 121.1 no
C18 . C23 . H231 . 117.7 no

loop_
_geom_bond_atom_site_label_1
_geom_bond_site_symmetry_1
_geom_bond_atom_site_label_2
_geom_bond_site_symmetry_2
_geom_bond_distance
_geom_bond_publ_flag
N1 . C2 . 1.483(3) yes
N1 . C10 . 1.464(3) yes
N1 . C17 . 1.469(3) yes
C2 . C3 . 1.502(3) yes
C2 . C9 . 1.532(4) yes
C2 . H21 . 1.019 no
C3 . C4 . 1.328(4) yes
C3 . H31 . 0.957 no
C4 . C5 . 1.472(4) yes
C4 . H41 . 0.965 no
C5 . C6 . 1.525(4) yes
C5 . H51 . 1.022 no
C5 . H52 . 1.022 no
C6 . C7 . 1.521(5) yes
C6 . H62 . 1.007 no
C6 . H61 . 1.010 no
C7 . C8 . 1.542(5) yes
C7 . H72 . 1.000 no
C7 . H71 . 0.990 no
C8 . C9 . 1.574(5) yes
C8 . H81 . 1.007 no
C8 . H82 . 1.024 no
C9 . H92 . 0.988 no
C9 . H91 . 1.012 no
C10 . C11 . 1.504(3) yes
C10 . H101 . 0.993 no
C10 . H102 . 1.004 no
C11 . C12 . 1.381(3) yes
C11 . C16 . 1.385(3) yes
C12 . C13 . 1.383(4) yes
C12 . H121 . 0.966 no
C13 . C14 . 1.376(4) yes
C13 . H131 . 0.941 no
C14 . C15 . 1.364(4) yes
C14 . H141 . 0.950 no
C15 . C16 . 1.388(4) yes
C15 . H151 . 0.974 no
C16 . H161 . 0.979 no
C17 . C18 . 1.506(4) yes
C17 . H172 . 1.000 no
C17 . H171 . 1.015 no
C18 . C19 . 1.385(4) yes
C18 . C23 . 1.385(4) yes
C19 . C20 . 1.379(4) yes
C19 . H191 . 0.961 no
C20 . C21 . 1.379(4) yes
C20 . H201 . 0.952 no
C21 . C22 . 1.366(4) yes
C21 . H211 . 0.975 no
C22 . C23 . 1.388(4) yes
C22 . H221 . 0.967 no
C23 . H231 . 0.976 no
